data_4134994
loop_
_publ_author_name
'Chen, Xiao-Gang'
'Song, Xian-Jiang'
'Zhang, Zhi-Xu'
'Zhang, Han-Yue'
'Pan, Qiang'
'Yao, Jie'
'You, Yu-Meng'
'Xiong, Ren-Gen'

_publ_section_title
;
 Confinement-Driven Ferroelectricity in a Two-Dimensional Hybrid Lead
 Iodide Perovskite.
;
_journal_issue 22
_journal_name_full 'Journal of the American Chemical Society'
_journal_page_first 10212
_journal_page_last 10218
_journal_paper_doi 10.1021/jacs.0c03710
_journal_volume 142
_journal_year 2020
_chemical_formula_moiety 'C6 H12 F N, I'
_chemical_formula_sum 'C6 H12 F I N'
_chemical_formula_weight 244.07
_space_group_crystal_system orthorhombic
_space_group_IT_number 57
_space_group_name_Hall '-P 2c 2b'
_space_group_name_H-M_alt 'P b c m'
_atom_sites_solution_hydrogens mixed
_audit_creation_method SHELXL-2014/7
_cell_angle_alpha 90
_cell_angle_beta 90
_cell_angle_gamma 90
_cell_formula_units_Z 4
_cell_length_a 10.9328(6)
_cell_length_b 8.2150(5)
_cell_length_c 10.4944(5)
_cell_measurement_reflns_used 2906
_cell_measurement_temperature 293(2)
_cell_measurement_theta_max 26.9230
_cell_measurement_theta_min 1.9150
_cell_volume 942.53(9)
_computing_structure_refinement 'SHELXL-2014/7 (Sheldrick, 2014)'
_diffrn_ambient_temperature 293(2)
_diffrn_measured_fraction_theta_full 1.000
_diffrn_measured_fraction_theta_max 0.839
_diffrn_measurement_device_type 'XtaLAB Synergy R, HyPix'
_diffrn_radiation_type MoK\a
_diffrn_radiation_wavelength 0.71073
_diffrn_reflns_av_R_equivalents 0.0280
_diffrn_reflns_av_unetI/netI 0.0228
_diffrn_reflns_Laue_measured_fraction_full 1.000
_diffrn_reflns_Laue_measured_fraction_max 0.839
_diffrn_reflns_limit_h_max 16
_diffrn_reflns_limit_h_min -15
_diffrn_reflns_limit_k_max 12
_diffrn_reflns_limit_k_min -11
_diffrn_reflns_limit_l_max 15
_diffrn_reflns_limit_l_min -12
_diffrn_reflns_number 6620
_diffrn_reflns_point_group_measured_fraction_full 1.000
_diffrn_reflns_point_group_measured_fraction_max 0.839
_diffrn_reflns_theta_full 25.242
_diffrn_reflns_theta_max 31.783
_diffrn_reflns_theta_min 1.863
_diffrn_source 'micro-focus sealed X-ray tube'
_exptl_absorpt_coefficient_mu 3.343
_exptl_absorpt_correction_T_max 0.434
_exptl_absorpt_correction_T_min 0.381
_exptl_absorpt_correction_type multi-scan
_exptl_absorpt_process_details
;
CrysAlisPro 1.171.40.39a (Rigaku Oxford Diffraction, 2019)
Empirical absorption correction using spherical harmonics,
 implemented in SCALE3 ABSPACK scaling algorithm.
;
_exptl_crystal_colour COLORLESS
_exptl_crystal_density_diffrn 1.720
_exptl_crystal_description BLOCK
_exptl_crystal_F_000 468
_exptl_crystal_size_max 0.3
_exptl_crystal_size_mid 0.26
_exptl_crystal_size_min 0.25
_refine_diff_density_max 0.655
_refine_diff_density_min -0.550
_refine_diff_density_rms 0.098
_refine_ls_extinction_coef 0.0058(12)
_refine_ls_extinction_expression Fc^*^=kFc[1+0.001xFc^2^\l^3^/sin(2\q)]^-1/4^
_refine_ls_extinction_method 'SHELXL-2014/7 (Sheldrick 2014'
_refine_ls_goodness_of_fit_ref 1.117
_refine_ls_hydrogen_treatment constr
_refine_ls_matrix_type full
_refine_ls_number_parameters 50
_refine_ls_number_reflns 1687
_refine_ls_number_restraints 0
_refine_ls_restrained_S_all 1.117
_refine_ls_R_factor_all 0.0531
_refine_ls_R_factor_gt 0.0373
_refine_ls_shift/su_max 0.000
_refine_ls_shift/su_mean 0.000
_refine_ls_structure_factor_coef Fsqd
_refine_ls_weighting_details 'w=1/[\s^2^(Fo^2^)+(0.0714P)^2^+0.1577P] where P=(Fo^2^+2Fc^2^)/3'
_refine_ls_weighting_scheme calc
_refine_ls_wR_factor_gt 0.1216
_refine_ls_wR_factor_ref 0.1319
_reflns_Friedel_coverage 0.000
_reflns_number_gt 989
_reflns_number_total 1687
_reflns_threshold_expression 'I > 2\s(I)'
_cod_data_source_file ja0c03710_si_003.cif
_cod_data_source_block PBCM
_cod_depositor_comments
;Adding full bibliography for 4134988--4134996.cif.

 Adding full bibliography for 4134988--4134996.cif.
;
_cod_database_code 4134994
_shelx_shelxl_version_number 2014/7
_shelx_space_group_comment
;
The symmetry employed for this shelxl refinement is uniquely defined
by the following loop, which should always be used as a source of
symmetry information in preference to the above space-group names.
They are only intended as comments.
;

loop_
_space_group_symop_operation_xyz
'x, y, z'
'-x, -y, z+1/2'
'-x, y+1/2, -z+1/2'
'x, -y+1/2, -z'
'-x, -y, -z'
'x, y, -z-1/2'
'x, -y-1/2, z-1/2'
'-x, y-1/2, z'

loop_
_atom_site_label
_atom_site_type_symbol
_atom_site_fract_x
_atom_site_fract_y
_atom_site_fract_z
_atom_site_U_iso_or_equiv
_atom_site_adp_type
_atom_site_occupancy
_atom_site_site_symmetry_order
_atom_site_calc_flag
_atom_site_refinement_flags_posn
_atom_site_refinement_flags_adp
_atom_site_refinement_flags_occupancy
_atom_site_disorder_assembly
_atom_site_disorder_group
F1 F 0.0345(10) 0.1946(12) 0.3716(14) 0.158(4) Uani 0.5 1 d . . P . .
C3 C 0.0758(7) 0.0669(14) 0.3191(8) 0.133(3) Uani 1 1 d . . . . .
H3 H 0.0089 -0.0093 0.3362 0.160 Uiso 1 1 calc R U . . .
C2 C 0.1690(6) -0.0029(14) 0.3918(9) 0.117(3) Uani 1 1 d . . . . .
H2A H 0.1627 -0.1187 0.3748 0.140 Uiso 1 1 d R U . . .
H2B H 0.1506 0.0136 0.4812 0.140 Uiso 1 1 d R U . . .
C1 C 0.2973(7) 0.0363(8) 0.3694(5) 0.0867(17) Uani 1 1 d . . . . .
H1C H 0.3002 0.1542 0.3643 0.104 Uiso 1 1 d R U . . .
H1D H 0.3477 0.0031 0.4410 0.104 Uiso 1 1 d R U . . .
N1 N 0.3520(5) -0.0313(7) 0.2500 0.0682(15) Uani 1 2 d S T P . .
H1A H 0.3392 -0.1383 0.2500 0.082 Uiso 1 2 d R U P . .
H1B H 0.4325 -0.0152 0.2500 0.082 Uiso 1 2 d R U P . .
I1 I 0.66650(4) 0.04066(5) 0.2500 0.0695(2) Uani 1 2 d S T P . .

loop_
_atom_site_aniso_label
_atom_site_aniso_U_11
_atom_site_aniso_U_22
_atom_site_aniso_U_33
_atom_site_aniso_U_23
_atom_site_aniso_U_13
_atom_site_aniso_U_12
F1 0.123(5) 0.125(8) 0.227(11) -0.051(8) -0.007(7) 0.045(6)
C3 0.078(4) 0.213(10) 0.108(5) -0.021(5) 0.005(4) 0.024(5)
C2 0.096(6) 0.172(7) 0.082(5) 0.016(5) 0.023(3) 0.016(4)
C1 0.091(3) 0.113(5) 0.056(3) 0.002(2) -0.002(3) -0.003(3)
N1 0.057(3) 0.069(4) 0.079(4) 0.000 0.000 -0.005(2)
I1 0.0639(3) 0.0683(3) 0.0763(4) 0.000 0.000 0.00130(18)

loop_
_atom_type_symbol
_atom_type_description
_atom_type_scat_dispersion_real
_atom_type_scat_dispersion_imag
_atom_type_scat_source
C C 0.0033 0.0016 'International Tables Vol C Tables 4.2.6.8 and 6.1.1.4'
H H 0.0000 0.0000 'International Tables Vol C Tables 4.2.6.8 and 6.1.1.4'
N N 0.0061 0.0033 'International Tables Vol C Tables 4.2.6.8 and 6.1.1.4'
F F 0.0171 0.0103 'International Tables Vol C Tables 4.2.6.8 and 6.1.1.4'
I I -0.4742 1.8119 'International Tables Vol C Tables 4.2.6.8 and 6.1.1.4'

loop_
_geom_angle_atom_site_label_1
_geom_angle_atom_site_label_2
_geom_angle_atom_site_label_3
_geom_angle
_geom_angle_site_symmetry_1
_geom_angle_site_symmetry_3
_geom_angle_publ_flag
F1 C3 C2 111.3(10) . . ?
F1 C3 C3 115.7(8) . 6_556 ?
C2 C3 C3 123.1(5) . 6_556 ?
F1 C3 H3 100.5 . . ?
C2 C3 H3 100.5 . . ?
C3 C3 H3 100.5 6_556 . ?
C3 C2 C1 121.6(8) . . ?
C3 C2 H2A 104.5 . . ?
C1 C2 H2A 104.8 . . ?
C3 C2 H2B 108.6 . . ?
C1 C2 H2B 108.9 . . ?
H2A C2 H2B 107.5 . . ?
C2 C1 N1 115.9(7) . . ?
C2 C1 H1C 105.1 . . ?
N1 C1 H1C 108.1 . . ?
C2 C1 H1D 111.1 . . ?
N1 C1 H1D 108.5 . . ?
H1C C1 H1D 107.8 . . ?
C1 N1 C1 113.9(6) 6_556 . ?
C1 N1 H1A 107.7 6_556 . ?
C1 N1 H1A 107.7 . . ?
C1 N1 H1B 109.9 6_556 . ?
C1 N1 H1B 109.9 . . ?
H1A N1 H1B 107.6 . . ?

loop_
_geom_bond_atom_site_label_1
_geom_bond_atom_site_label_2
_geom_bond_distance
_geom_bond_site_symmetry_2
_geom_bond_publ_flag
F1 C3 1.268(12) . ?
C3 C2 1.396(12) . ?
C3 C3 1.450(16) 6_556 ?
C3 H3 0.9800 . ?
C2 C1 1.458(10) . ?
C2 H2A 0.9700 . ?
C2 H2B 0.9700 . ?
C1 N1 1.496(7) . ?
C1 H1C 0.9700 . ?
C1 H1D 0.9699 . ?
N1 C1 1.496(7) 6_556 ?
N1 H1A 0.8900 . ?
N1 H1B 0.8900 . ?
